data_4124344
loop_
_publ_author_name
'Tollefson, Emily J.'
'Erickson, Lucas W.'
'Jarvo, Elizabeth R.'

_publ_section_title
;
 Stereospecific Intramolecular Reductive Cross-Electrophile Coupling
 Reactions for Cyclopropane Synthesis.
;
_journal_issue 31
_journal_name_full 'Journal of the American Chemical Society'
_journal_page_first 9760
_journal_page_last 9763
_journal_paper_doi 10.1021/jacs.5b03870
_journal_volume 137
_journal_year 2015
_chemical_absolute_configuration ad
_chemical_formula_sum 'C29 H21 Br F6 O2'
_chemical_formula_weight 595.37
_space_group_crystal_system monoclinic
_space_group_IT_number 4
_space_group_name_Hall 'P 2yb'
_space_group_name_H-M_alt 'P 1 21 1'
_symmetry_space_group_name_Hall 'P 2yb'
_symmetry_space_group_name_H-M 'P 1 21 1'
_atom_sites_solution_hydrogens geom
_atom_sites_solution_primary direct
_atom_sites_solution_secondary difmap
_audit_creation_method SHELXL-2014/7
_cell_angle_alpha 90
_cell_angle_beta 97.0064(8)
_cell_angle_gamma 90
_cell_formula_units_Z 2
_cell_length_a 7.4814(5)
_cell_length_b 6.0033(4)
_cell_length_c 27.9363(18)
_cell_measurement_reflns_used 7265
_cell_measurement_temperature 133(2)
_cell_measurement_theta_max 28.36
_cell_measurement_theta_min 2.74
_cell_volume 1245.34(14)
_computing_cell_refinement 'Bruker SAINT 8.34a, 2013'
_computing_data_collection 'Bruker APEX2 2014.11-0, 2014'
_computing_data_reduction 'Bruker SAINT 8.34a, 2013'
_computing_molecular_graphics 'Bruker SHELXTL'
_computing_publication_material 'Bruker SHELXTL'
_computing_structure_refinement 'SHELXL-2014/7 (Sheldrick, 2014)'
_computing_structure_solution 'Bruker SHELXTL 2014/4'
_diffrn_ambient_temperature 133(2)
_diffrn_measured_fraction_theta_full 0.997
_diffrn_measured_fraction_theta_max 0.925
_diffrn_measurement_device_type 'Bruker SMART APEX II CCD'
_diffrn_measurement_method '\f and \w scans'
_diffrn_radiation_type MoK\a
_diffrn_radiation_wavelength 0.71073
_diffrn_reflns_av_R_equivalents 0.0276
_diffrn_reflns_av_unetI/netI 0.0373
_diffrn_reflns_laue_measured_fraction_full 0.997
_diffrn_reflns_laue_measured_fraction_max 0.925
_diffrn_reflns_limit_h_max 10
_diffrn_reflns_limit_h_min -9
_diffrn_reflns_limit_k_max 8
_diffrn_reflns_limit_k_min -8
_diffrn_reflns_limit_l_max 37
_diffrn_reflns_limit_l_min -37
_diffrn_reflns_number 15060
_diffrn_reflns_point_group_measured_fraction_full 0.996
_diffrn_reflns_point_group_measured_fraction_max 0.893
_diffrn_reflns_theta_full 25.500
_diffrn_reflns_theta_max 28.803
_diffrn_reflns_theta_min 1.469
_diffrn_source 'fine-focus sealed tube'
_exptl_absorpt_coefficient_mu 1.722
_exptl_absorpt_correction_T_max 0.8040
_exptl_absorpt_correction_T_min 0.5925
_exptl_absorpt_correction_type numerical
_exptl_absorpt_process_details 'Bruker SADABS 2014/5'
_exptl_crystal_colour colorless
_exptl_crystal_density_diffrn 1.588
_exptl_crystal_density_meas ?
_exptl_crystal_density_method not_measured
_exptl_crystal_description plate
_exptl_crystal_F_000 600
_exptl_crystal_size_max 0.438
_exptl_crystal_size_mid 0.258
_exptl_crystal_size_min 0.116
_refine_diff_density_max 0.633
_refine_diff_density_min -0.422
_refine_diff_density_rms 0.069
_refine_ls_abs_structure_details
; 
 Flack x determined using 2037 quotients [(I+)-(I-)]/[(I+)+(I-)] 
 (Parsons, Flack and Wagner, Acta Cryst. B69 (2013) 249-259). 
;
_refine_ls_abs_structure_Flack 0.005(4)
_refine_ls_extinction_method none
_refine_ls_goodness_of_fit_ref 1.041
_refine_ls_hydrogen_treatment constr
_refine_ls_matrix_type full
_refine_ls_number_parameters 344
_refine_ls_number_reflns 5777
_refine_ls_number_restraints 1
_refine_ls_restrained_S_all 1.040
_refine_ls_R_factor_all 0.0434
_refine_ls_R_factor_gt 0.0373
_refine_ls_shift/su_max 0.001
_refine_ls_shift/su_mean 0.000
_refine_ls_structure_factor_coef Fsqd
_refine_ls_weighting_details 'w=1/[\s^2^(Fo^2^)+(0.0466P)^2^+0.6474P] where P=(Fo^2^+2Fc^2^)/3'
_refine_ls_weighting_scheme calc
_refine_ls_wR_factor_gt 0.0888
_refine_ls_wR_factor_ref 0.0918
_reflns_Friedel_coverage 0.766
_reflns_friedel_fraction_full 0.995
_reflns_friedel_fraction_max 0.854
_reflns_number_gt 5215
_reflns_number_total 5777
_reflns_threshold_expression 'I > 2\s(I)'
_cod_data_source_file ja5b03870_si_004.cif
_cod_data_source_block erj25
_cod_depositor_comments
;
The following automatic conversions were performed:

'_exptl_crystal_density_meas' value 'not_measured' was changed to '?'
- the value is perceived as not measured.

Automatic conversion script
Id: cif_fix_values 3271 2015-04-21 07:52:19Z andrius 
;
_cod_database_code 4124344
_shelx_shelxl_version_number 2014/7
_shelx_space_group_comment
; 
The symmetry employed for this shelxl refinement is uniquely defined 
by the following loop, which should always be used as a source of 
symmetry information in preference to the above space-group names. 
They are only intended as comments. 
;
_shelx_estimated_absorpt_t_min 0.519
_shelx_estimated_absorpt_t_max 0.825

loop_
_space_group_symop_operation_xyz
'x, y, z'
'-x, y+1/2, -z'

loop_
_atom_site_label
_atom_site_type_symbol
_atom_site_fract_x
_atom_site_fract_y
_atom_site_fract_z
_atom_site_U_iso_or_equiv
_atom_site_adp_type
_atom_site_occupancy
_atom_site_site_symmetry_order
_atom_site_calc_flag
_atom_site_refinement_flags_posn
_atom_site_refinement_flags_adp
Br1 Br 0.08589(6) 1.00163(9) 0.39399(2) 0.03810(15) Uani 1 1 d . .
O1 O 0.3911(3) 1.2042(4) 0.62864(8) 0.0164(5) Uani 1 1 d . .
O2 O 0.4370(4) 1.5463(5) 0.59979(9) 0.0243(6) Uani 1 1 d . .
C1 C 0.7127(5) 0.6005(6) 0.78827(14) 0.0195(8) Uani 1 1 d . .
H1A H 0.6753 0.4911 0.7646 0.023 Uiso 1 1 calc R U
C2 C 0.6917(5) 0.5593(6) 0.83497(14) 0.0198(8) Uani 1 1 d . .
H2A H 0.6401 0.4223 0.8434 0.024 Uiso 1 1 calc R U
C3 C 0.7460(5) 0.7183(6) 0.87151(13) 0.0160(7) Uani 1 1 d . .
C4 C 0.7310(5) 0.6792(7) 0.92092(13) 0.0196(8) Uani 1 1 d . .
H4A H 0.6818 0.5425 0.9304 0.024 Uiso 1 1 calc R U
C5 C 0.7863(5) 0.8354(7) 0.95507(14) 0.0218(8) Uani 1 1 d . .
H5A H 0.7747 0.8072 0.9880 0.026 Uiso 1 1 calc R U
C6 C 0.8609(5) 1.0392(7) 0.94156(13) 0.0219(8) Uani 1 1 d . .
H6A H 0.8992 1.1473 0.9655 0.026 Uiso 1 1 calc R U
C7 C 0.8780(5) 1.0811(6) 0.89391(14) 0.0186(8) Uani 1 1 d . .
H7A H 0.9296 1.2177 0.8853 0.022 Uiso 1 1 calc R U
C8 C 0.8197(5) 0.9238(6) 0.85757(13) 0.0145(7) Uani 1 1 d . .
C9 C 0.8400(5) 0.9603(6) 0.80815(12) 0.0157(7) Uani 1 1 d . .
H9A H 0.8898 1.0969 0.7989 0.019 Uiso 1 1 calc R U
C10 C 0.7890(5) 0.8024(6) 0.77365(13) 0.0173(7) Uani 1 1 d . .
C11 C 0.8088(5) 0.8269(7) 0.72126(13) 0.0214(8) Uani 1 1 d . .
H11A H 0.8601 0.6921 0.7069 0.026 Uiso 1 1 calc R U
C12 C 0.8553(5) 1.0392(7) 0.69839(13) 0.0252(9) Uani 1 1 d . .
H12A H 0.9366 1.0314 0.6730 0.030 Uiso 1 1 calc R U
H12B H 0.8706 1.1734 0.7191 0.030 Uiso 1 1 calc R U
C13 C 0.6683(5) 0.9479(6) 0.68662(12) 0.0197(8) Uani 1 1 d . .
H13A H 0.6412 0.8792 0.6539 0.024 Uiso 1 1 calc R U
C14 C 0.5138(5) 1.0664(6) 0.70512(12) 0.0173(8) Uani 1 1 d . .
H14A H 0.5486 1.1056 0.7394 0.021 Uiso 1 1 calc R U
H14B H 0.4098 0.9636 0.7035 0.021 Uiso 1 1 calc R U
C15 C 0.4558(5) 1.2775(6) 0.67723(13) 0.0172(7) Uani 1 1 d . .
H15A H 0.5617 1.3785 0.6765 0.021 Uiso 1 1 calc R U
C16 C 0.3067(5) 1.3995(7) 0.69852(15) 0.0252(9) Uani 1 1 d . .
H16A H 0.3494 1.4444 0.7317 0.038 Uiso 1 1 calc R U
H16B H 0.2023 1.3010 0.6985 0.038 Uiso 1 1 calc R U
H16C H 0.2721 1.5321 0.6791 0.038 Uiso 1 1 calc R U
C17 C 0.3888(5) 1.3583(6) 0.59354(14) 0.0165(8) Uani 1 1 d . .
C18 C 0.3169(5) 1.2625(6) 0.54561(13) 0.0147(7) Uani 1 1 d . .
C19 C 0.3303(5) 1.3939(7) 0.50477(13) 0.0176(7) Uani 1 1 d . .
H19A H 0.3858 1.5363 0.5082 0.021 Uiso 1 1 calc R U
C20 C 0.2634(5) 1.3171(7) 0.45951(13) 0.0201(8) Uani 1 1 d . .
H20A H 0.2726 1.4051 0.4316 0.024 Uiso 1 1 calc R U
C21 C 0.1824(5) 1.1092(7) 0.45557(12) 0.0179(8) Uani 1 1 d . .
C22 C 0.1689(5) 0.9758(7) 0.49537(12) 0.0178(7) Uani 1 1 d . .
H22A H 0.1127 0.8339 0.4917 0.021 Uiso 1 1 calc R U
C23 C 0.2385(5) 1.0526(6) 0.54070(12) 0.0164(7) Uani 1 1 d . .
H23A H 0.2326 0.9618 0.5683 0.020 Uiso 1 1 calc R U
C24 C 0.2249(5) -0.3261(7) 0.90597(15) 0.0227(8) Uani 1 1 d . .
C25 C 0.3032(6) -0.1329(7) 0.92578(15) 0.0245(9) Uani 1 1 d . .
C26 C 0.3622(5) 0.0268(8) 0.89638(14) 0.0245(8) Uani 1 1 d . .
C27 C 0.3425(5) -0.0024(8) 0.84701(13) 0.0206(7) Uani 1 1 d . .
C28 C 0.2650(5) -0.1950(7) 0.82714(14) 0.0199(8) Uani 1 1 d . .
C29 C 0.2075(5) -0.3556(7) 0.85671(15) 0.0207(8) Uani 1 1 d . .
F1 F 0.1647(3) -0.4812(5) 0.93417(8) 0.0329(5) Uani 1 1 d . .
F2 F 0.3216(4) -0.1036(5) 0.97321(9) 0.0369(6) Uani 1 1 d . .
F3 F 0.4374(4) 0.2148(4) 0.91511(10) 0.0345(6) Uani 1 1 d . .
F4 F 0.3986(3) 0.1536(4) 0.81815(9) 0.0303(6) Uani 1 1 d . .
F5 F 0.2452(3) -0.2235(4) 0.77956(8) 0.0288(6) Uani 1 1 d . .
F6 F 0.1305(3) -0.5431(4) 0.83743(9) 0.0293(6) Uani 1 1 d . .

loop_
_atom_site_aniso_label
_atom_site_aniso_U_11
_atom_site_aniso_U_22
_atom_site_aniso_U_33
_atom_site_aniso_U_23
_atom_site_aniso_U_13
_atom_site_aniso_U_12
Br1 0.0383(2) 0.0597(3) 0.01591(18) -0.0066(2) 0.00149(15) -0.0180(3)
O1 0.0230(14) 0.0174(13) 0.0076(12) 0.0015(10) -0.0032(10) -0.0030(10)
O2 0.0367(15) 0.0171(16) 0.0181(13) 0.0001(11) -0.0005(11) -0.0091(12)
C1 0.0214(19) 0.0171(18) 0.0182(18) -0.0031(14) -0.0048(15) 0.0023(14)
C2 0.0203(18) 0.015(2) 0.0230(18) 0.0009(14) -0.0019(14) -0.0010(14)
C3 0.0131(17) 0.0168(18) 0.0172(18) 0.0010(14) -0.0016(14) 0.0029(14)
C4 0.0196(19) 0.0194(19) 0.0198(19) 0.0033(15) 0.0026(15) 0.0002(15)
C5 0.023(2) 0.028(2) 0.0139(18) 0.0033(15) 0.0005(15) 0.0055(16)
C6 0.0232(18) 0.023(2) 0.0182(17) -0.0042(16) -0.0017(14) 0.0033(16)
C7 0.0191(18) 0.0136(18) 0.0225(19) -0.0003(14) 0.0003(15) 0.0014(14)
C8 0.0134(16) 0.0158(18) 0.0136(16) 0.0003(13) -0.0012(13) 0.0021(13)
C9 0.0181(16) 0.0141(19) 0.0149(16) 0.0018(13) 0.0015(13) 0.0021(13)
C10 0.0164(18) 0.0213(19) 0.0137(17) 0.0009(14) -0.0003(14) 0.0057(14)
C11 0.024(2) 0.026(2) 0.0145(18) -0.0021(15) 0.0006(15) 0.0054(16)
C12 0.0259(19) 0.034(2) 0.0165(16) 0.0052(17) 0.0066(14) 0.0035(18)
C13 0.029(2) 0.022(2) 0.0079(15) 0.0016(13) 0.0003(14) 0.0045(15)
C14 0.0205(18) 0.022(2) 0.0092(15) 0.0006(13) 0.0007(13) -0.0013(14)
C15 0.0207(19) 0.0191(19) 0.0109(16) -0.0031(14) -0.0020(14) -0.0030(15)
C16 0.024(2) 0.031(2) 0.0194(19) -0.0025(16) -0.0001(16) 0.0068(17)
C17 0.0179(18) 0.018(2) 0.0132(17) 0.0001(14) 0.0013(14) 0.0016(15)
C18 0.0141(17) 0.0172(18) 0.0125(16) -0.0004(13) 0.0003(13) 0.0013(14)
C19 0.0174(18) 0.0189(18) 0.0168(18) 0.0018(14) 0.0030(14) -0.0011(14)
C20 0.0211(19) 0.028(2) 0.0116(17) 0.0055(15) 0.0027(14) 0.0006(16)
C21 0.0146(17) 0.031(2) 0.0072(16) -0.0052(14) -0.0016(13) 0.0003(15)
C22 0.0168(16) 0.019(2) 0.0180(16) -0.0023(16) 0.0021(13) -0.0006(16)
C23 0.0201(17) 0.0166(19) 0.0124(16) 0.0020(13) 0.0013(13) 0.0000(14)
C24 0.0190(19) 0.023(2) 0.027(2) 0.0094(16) 0.0068(16) 0.0065(16)
C25 0.023(2) 0.029(2) 0.021(2) -0.0012(16) 0.0033(16) 0.0098(17)
C26 0.0186(17) 0.021(2) 0.034(2) -0.0046(18) 0.0031(15) 0.0042(17)
C27 0.0191(16) 0.0175(17) 0.0267(17) 0.0006(19) 0.0083(13) 0.0013(18)
C28 0.0172(18) 0.024(2) 0.0195(18) -0.0003(16) 0.0049(15) 0.0054(15)
C29 0.0160(18) 0.0191(19) 0.028(2) -0.0015(16) 0.0063(15) 0.0017(15)
F1 0.0345(12) 0.0312(13) 0.0347(12) 0.0154(13) 0.0110(10) 0.0042(13)
F2 0.0407(15) 0.0512(17) 0.0191(12) -0.0023(11) 0.0045(11) 0.0080(13)
F3 0.0344(14) 0.0276(14) 0.0415(16) -0.0122(11) 0.0046(12) -0.0036(11)
F4 0.0321(14) 0.0229(13) 0.0384(15) 0.0055(11) 0.0144(11) -0.0048(10)
F5 0.0317(13) 0.0347(14) 0.0212(12) -0.0030(10) 0.0084(10) 0.0006(11)
F6 0.0284(12) 0.0203(13) 0.0398(13) -0.0025(10) 0.0060(10) -0.0036(10)

loop_
_atom_type_symbol
_atom_type_description
_atom_type_scat_dispersion_real
_atom_type_scat_dispersion_imag
_atom_type_scat_source
C C 0.0033 0.0016 'International Tables Vol C Tables 4.2.6.8 and 6.1.1.4'
H H 0.0000 0.0000 'International Tables Vol C Tables 4.2.6.8 and 6.1.1.4'
O O 0.0106 0.0060 'International Tables Vol C Tables 4.2.6.8 and 6.1.1.4'
F F 0.0171 0.0103 'International Tables Vol C Tables 4.2.6.8 and 6.1.1.4'
Br Br -0.2901 2.4595 'International Tables Vol C Tables 4.2.6.8 and 6.1.1.4'

loop_
_geom_angle_atom_site_label_1
_geom_angle_atom_site_label_2
_geom_angle_atom_site_label_3
_geom_angle
C17 O1 C15 116.5(3)
C2 C1 C10 122.0(3)
C1 C2 C3 120.8(3)
C4 C3 C2 122.6(3)
C4 C3 C8 119.2(3)
C2 C3 C8 118.2(3)
C5 C4 C3 120.9(4)
C4 C5 C6 120.2(3)
C7 C6 C5 120.2(4)
C6 C7 C8 121.0(4)
C7 C8 C9 122.2(3)
C7 C8 C3 118.5(3)
C9 C8 C3 119.2(3)
C10 C9 C8 121.4(3)
C9 C10 C1 118.3(3)
C9 C10 C11 124.6(4)
C1 C10 C11 117.1(3)
C12 C11 C10 124.1(3)
C12 C11 C13 59.8(3)
C10 C11 C13 121.7(3)
C11 C12 C13 61.3(3)
C12 C13 C14 119.2(3)
C12 C13 C11 58.9(3)
C14 C13 C11 120.5(3)
C13 C14 C15 113.7(3)
O1 C15 C16 109.6(3)
O1 C15 C14 105.5(3)
C16 C15 C14 112.3(3)
O2 C17 O1 124.6(4)
O2 C17 C18 124.4(4)
O1 C17 C18 111.0(3)
C23 C18 C19 120.1(3)
C23 C18 C17 122.6(3)
C19 C18 C17 117.3(3)
C20 C19 C18 120.3(4)
C19 C20 C21 118.6(4)
C22 C21 C20 122.1(3)
C22 C21 Br1 118.4(3)
C20 C21 Br1 119.5(3)
C21 C22 C23 119.0(4)
C22 C23 C18 119.9(3)
F1 C24 C29 120.2(4)
F1 C24 C25 120.4(4)
C29 C24 C25 119.4(4)
F2 C25 C26 120.3(4)
F2 C25 C24 119.8(4)
C26 C25 C24 119.9(4)
F3 C26 C25 120.4(4)
F3 C26 C27 119.1(4)
C25 C26 C27 120.5(4)
F4 C27 C28 119.5(3)
F4 C27 C26 120.7(4)
C28 C27 C26 119.8(4)
F5 C28 C29 120.4(4)
F5 C28 C27 120.0(4)
C29 C28 C27 119.6(4)
F6 C29 C28 119.8(4)
F6 C29 C24 119.4(4)
C28 C29 C24 120.8(4)

loop_
_geom_bond_atom_site_label_1
_geom_bond_atom_site_label_2
_geom_bond_distance
Br1 C21 1.896(3)
O1 C17 1.347(5)
O1 C15 1.453(4)
O2 C17 1.191(5)
C1 C2 1.356(5)
C1 C10 1.421(6)
C2 C3 1.420(5)
C3 C4 1.418(5)
C3 C8 1.425(5)
C4 C5 1.366(6)
C5 C6 1.414(6)
C6 C7 1.376(5)
C7 C8 1.416(5)
C8 C9 1.424(5)
C9 C10 1.372(5)
C10 C11 1.496(5)
C11 C12 1.486(6)
C11 C13 1.523(5)
C12 C13 1.501(6)
C13 C14 1.502(5)
C14 C15 1.522(5)
C15 C16 1.516(5)
C17 C18 1.496(5)
C18 C23 1.390(5)
C18 C19 1.401(5)
C19 C20 1.381(5)
C20 C21 1.386(6)
C21 C22 1.384(5)
C22 C23 1.388(5)
C24 F1 1.333(5)
C24 C29 1.378(6)
C24 C25 1.384(6)
C25 F2 1.327(5)
C25 C26 1.370(6)
C26 F3 1.339(5)
C26 C27 1.380(5)
C27 F4 1.337(5)
C27 C28 1.379(6)
C28 F5 1.331(4)
C28 C29 1.372(6)
C29 F6 1.346(5)
